data_7018976
loop_
_publ_author_name
'Liang, Li'
'Peng, Guo'
'Li, Guizhu'
'Lan, Yanhua'
'Powell, Annie K.'
'Deng, Hong'

_publ_section_title
;
 In situ hydrothermal synthesis of dysprosium(iii) single-molecule magnet
 with lanthanide salt as catalyst
;
_journal_issue 19
_journal_name_full 'Dalton Transactions'
_journal_page_first 5816
_journal_paper_doi 10.1039/c2dt30175j
_journal_volume 41
_journal_year 2012
_chemical_formula_moiety 'C32 H34 Eu2 N16 O16, 4(H2 O)'
_chemical_formula_sum 'C32 H42 Eu2 N16 O20'
_chemical_formula_weight 1274.76
_chemical_name_systematic
;
?
;
_space_group_IT_number 2
_symmetry_cell_setting triclinic
_symmetry_space_group_name_Hall '-P 1'
_symmetry_space_group_name_H-M 'P -1'
_atom_sites_solution_hydrogens geom
_atom_sites_solution_primary direct
_atom_sites_solution_secondary difmap
_audit_creation_method SHELXL-97
_cell_angle_alpha 117.270(2)
_cell_angle_beta 98.188(3)
_cell_angle_gamma 99.407(3)
_cell_formula_units_Z 1
_cell_length_a 9.150(4)
_cell_length_b 11.993(2)
_cell_length_c 12.181(2)
_cell_measurement_reflns_used 4007
_cell_measurement_temperature 296(2)
_cell_measurement_theta_max 25.20
_cell_measurement_theta_min 1.94
_cell_volume 1135.6(6)
_computing_cell_refinement 'Apex2 (Bruker, 2005)'
_computing_data_collection 'Apex2 (Bruker, 2005)'
_computing_data_reduction 'Apex2 (Bruker, 2005)'
_computing_molecular_graphics 'SHELXTL 6.12'
_computing_publication_material 'SHELXTL 6.12'
_computing_structure_refinement 'SHELXTL 6.12'
_computing_structure_solution 'SHELXTL 6.12 (Bruker, 2000-2003)'
_diffrn_ambient_temperature 296(2)
_diffrn_measured_fraction_theta_full 0.983
_diffrn_measured_fraction_theta_max 0.983
_diffrn_measurement_device_type 'Bruker AXS SMART APEX CCD diffractometer'
_diffrn_measurement_method '\w scans'
_diffrn_radiation_monochromator graphite
_diffrn_radiation_source 'fine-focus sealed tube'
_diffrn_radiation_type MoK\a
_diffrn_radiation_wavelength 0.71073
_diffrn_reflns_av_R_equivalents 0.0234
_diffrn_reflns_av_sigmaI/netI 0.0406
_diffrn_reflns_limit_h_max 10
_diffrn_reflns_limit_h_min -10
_diffrn_reflns_limit_k_max 7
_diffrn_reflns_limit_k_min -14
_diffrn_reflns_limit_l_max 14
_diffrn_reflns_limit_l_min -11
_diffrn_reflns_number 5801
_diffrn_reflns_theta_full 25.20
_diffrn_reflns_theta_max 25.20
_diffrn_reflns_theta_min 1.94
_diffrn_standards_number 0
_exptl_absorpt_coefficient_mu 2.832
_exptl_absorpt_correction_T_max 0.5387
_exptl_absorpt_correction_T_min 0.4846
_exptl_absorpt_correction_type multi-scan
_exptl_absorpt_process_details 'Apex2 (Bruker, 2005)'
_exptl_crystal_colour colorless
_exptl_crystal_density_diffrn 1.864
_exptl_crystal_density_method 'not measured'
_exptl_crystal_description block
_exptl_crystal_F_000 632.0
_exptl_crystal_size_max 0.30
_exptl_crystal_size_mid 0.28
_exptl_crystal_size_min 0.25
_refine_diff_density_max 1.181
_refine_diff_density_min -1.034
_refine_diff_density_rms 0.100
_refine_ls_extinction_method none
_refine_ls_goodness_of_fit_ref 1.025
_refine_ls_hydrogen_treatment mixed
_refine_ls_matrix_type full
_refine_ls_number_parameters 388
_refine_ls_number_reflns 4007
_refine_ls_number_restraints 0
_refine_ls_restrained_S_all 1.025
_refine_ls_R_factor_all 0.0304
_refine_ls_R_factor_gt 0.0281
_refine_ls_shift/su_max 0.045
_refine_ls_shift/su_mean 0.001
_refine_ls_structure_factor_coef Fsqd
_refine_ls_weighting_details 'calc w=1/[\s^2^(Fo^2^)+(0.0393P)^2^+0.7653P] where P=(Fo^2^+2Fc^2^)/3'
_refine_ls_weighting_scheme calc
_refine_ls_wR_factor_gt 0.0706
_refine_ls_wR_factor_ref 0.0720
_reflns_number_gt 3750
_reflns_number_total 4007
_reflns_threshold_expression >2sigma(I)
_cod_data_source_file c2dt30175j.txt
_cod_data_source_block 3
_cod_database_code 7018976

loop_
_symmetry_equiv_pos_as_xyz
'x, y, z'
'-x, -y, -z'

loop_
_atom_site_label
_atom_site_type_symbol
_atom_site_fract_x
_atom_site_fract_y
_atom_site_fract_z
_atom_site_U_iso_or_equiv
_atom_site_adp_type
_atom_site_occupancy
_atom_site_symmetry_multiplicity
_atom_site_calc_flag
C1 C 0.4102(4) 0.4997(4) 0.8098(3) 0.0270(8) Uani 1 1 d
C2 C 0.3476(4) 0.4853(4) 0.6817(4) 0.0256(8) Uani 1 1 d
C3 C 0.3828(4) 0.3964(4) 0.5740(4) 0.0263(8) Uani 1 1 d
C4 C 0.3251(4) 0.3817(4) 0.4556(4) 0.0274(8) Uani 1 1 d
C5 C 0.3588(4) 0.2868(4) 0.3399(4) 0.0276(8) Uani 1 1 d
C6 C 0.2336(6) 0.4605(5) 0.4458(4) 0.0382(10) Uani 1 1 d
C7 C 0.1991(6) 0.5499(5) 0.5531(4) 0.0441(12) Uani 1 1 d
C8 C 0.2547(5) 0.5625(4) 0.6712(4) 0.0354(10) Uani 1 1 d
C9 C 0.7908(4) 0.1298(4) 0.8307(4) 0.0281(8) Uani 1 1 d
C10 C 0.8955(4) 0.0426(4) 0.7872(4) 0.0270(8) Uani 1 1 d
C11 C 1.0012(5) 0.0315(4) 0.8740(4) 0.0332(9) Uani 1 1 d
C12 C 1.0958(5) -0.0481(4) 0.8314(4) 0.0377(10) Uani 1 1 d
C13 C 1.0912(5) -0.1151(4) 0.7029(4) 0.0373(10) Uani 1 1 d
C14 C 0.9859(4) -0.1046(4) 0.6149(4) 0.0283(8) Uani 1 1 d
C15 C 0.9772(4) -0.1759(4) 0.4778(4) 0.0290(8) Uani 1 1 d
C16 C 0.8877(4) -0.0271(4) 0.6585(4) 0.0283(8) Uani 1 1 d
Eu1 Eu 0.57485(2) 0.287281(17) 0.880537(15) 0.02436(8) Uani 1 1 d
H1 H 1.003(5) 0.080(4) 0.956(4) 0.029(11) Uiso 1 1 d
H2 H 1.163(6) -0.065(5) 0.885(5) 0.053(15) Uiso 1 1 d
H3 H 1.154(6) -0.163(5) 0.672(5) 0.048(14) Uiso 1 1 d
H4 H 0.824(5) -0.015(4) 0.598(4) 0.036(12) Uiso 1 1 d
H5 H 0.217(5) 0.613(4) 0.744(4) 0.030(11) Uiso 1 1 d
H6 H 0.136(6) 0.590(6) 0.547(5) 0.061(17) Uiso 1 1 d
H7 H 0.441(5) 0.342(4) 0.580(4) 0.021(10) Uiso 1 1 d
H8 H 0.192(6) 0.450(5) 0.362(5) 0.055(15) Uiso 1 1 d
N1 N 0.3091(4) 0.2668(4) 0.2235(3) 0.0377(8) Uani 1 1 d
N2 N 0.3678(5) 0.1731(4) 0.1468(3) 0.0427(9) Uani 1 1 d
N3 N 0.4517(4) 0.1367(4) 0.2117(3) 0.0386(9) Uani 1 1 d
N4 N 0.4463(4) 0.2061(3) 0.3327(3) 0.0316(8) Uani 1 1 d
N5 N 0.8613(4) -0.1910(3) 0.3881(3) 0.0325(8) Uani 1 1 d
N6 N 0.8960(4) -0.2613(4) 0.2785(3) 0.0374(8) Uani 1 1 d
N7 N 1.0266(4) -0.2872(4) 0.2998(3) 0.0386(9) Uani 1 1 d
N8 N 1.0824(4) -0.2332(4) 0.4267(3) 0.0375(8) Uani 1 1 d
O7 O 0.4950(3) 0.4286(3) 0.8150(3) 0.0371(7) Uani 1 1 d
O8 O 0.3727(3) 0.5802(3) 0.9035(2) 0.0384(7) Uani 1 1 d
O9 O 0.6800(3) 0.1175(3) 0.7469(3) 0.0347(7) Uani 1 1 d
O10 O 0.8113(3) 0.2116(3) 0.9455(3) 0.0395(7) Uani 1 1 d
O1W O 0.6054(4) 0.1381(4) 0.4859(3) 0.0416(8) Uani 1 1 d
H1A H 0.563(7) 0.132(6) 0.524(6) 0.062 Uiso 1 1 d
H1B H 0.687(7) 0.180(6) 0.516(6) 0.062 Uiso 1 1 d
O2W O 0.8850(5) 0.6454(4) 0.9066(4) 0.0619(11) Uani 1 1 d
H2A H 0.860(9) 0.686(8) 0.882(8) 0.093 Uiso 1 1 d
H2B H 0.970(9) 0.650(8) 0.894(8) 0.093 Uiso 1 1 d
O3W O 0.4093(4) 0.1420(3) 0.6647(3) 0.0351(7) Uani 1 1 d
H3A H 0.324(6) 0.151(5) 0.644(5) 0.053 Uiso 1 1 d
H3B H 0.404(6) 0.063(6) 0.635(5) 0.053 Uiso 1 1 d
O4W O 0.7935(5) 0.4024(3) 0.8589(4) 0.0530(10) Uani 1 1 d
H4B H 0.805(9) 0.459(7) 0.866(7) 0.079 Uiso 1 1 d
H4A H 0.861(7) 0.362(6) 0.812(6) 0.079 Uiso 1 1 d
O5W O 0.3216(4) 0.2969(4) 0.9215(3) 0.0452(9) Uani 1 1 d
H5A H 0.251(7) 0.293(6) 0.864(6) 0.068 Uiso 1 1 d
H5B H 0.303(7) 0.322(6) 0.977(6) 0.068 Uiso 1 1 d
O6W O 0.4791(5) 0.1112(3) 0.9182(4) 0.0477(9) Uani 1 1 d
H6B H 0.491(7) 0.041(6) 0.884(6) 0.072 Uiso 1 1 d
H6A H 0.437(7) 0.125(6) 0.971(6) 0.072 Uiso 1 1 d
H9 H 0.495(5) 0.192(5) 0.382(5) 0.037(14) Uiso 1 1 d

loop_
_atom_site_aniso_label
_atom_site_aniso_U_11
_atom_site_aniso_U_22
_atom_site_aniso_U_33
_atom_site_aniso_U_23
_atom_site_aniso_U_13
_atom_site_aniso_U_12
C1 0.031(2) 0.028(2) 0.0141(18) 0.0037(16) 0.0058(15) 0.0070(16)
C2 0.0280(19) 0.0252(19) 0.0175(19) 0.0057(16) 0.0053(15) 0.0065(15)
C3 0.031(2) 0.028(2) 0.0186(19) 0.0085(16) 0.0076(16) 0.0121(17)
C4 0.033(2) 0.026(2) 0.0173(19) 0.0059(16) 0.0064(16) 0.0064(16)
C5 0.034(2) 0.029(2) 0.0178(19) 0.0091(17) 0.0082(16) 0.0075(17)
C6 0.052(3) 0.042(3) 0.022(2) 0.015(2) 0.006(2) 0.021(2)
C7 0.058(3) 0.045(3) 0.031(2) 0.014(2) 0.010(2) 0.035(2)
C8 0.042(2) 0.036(2) 0.023(2) 0.0066(19) 0.0098(19) 0.0204(19)
C9 0.031(2) 0.028(2) 0.025(2) 0.0100(17) 0.0119(17) 0.0132(16)
C10 0.029(2) 0.026(2) 0.025(2) 0.0101(17) 0.0109(16) 0.0109(16)
C11 0.037(2) 0.037(2) 0.024(2) 0.0109(19) 0.0104(18) 0.0158(18)
C12 0.044(3) 0.043(3) 0.026(2) 0.015(2) 0.0056(19) 0.022(2)
C13 0.038(2) 0.038(2) 0.037(3) 0.014(2) 0.015(2) 0.024(2)
C14 0.0268(19) 0.027(2) 0.028(2) 0.0097(17) 0.0093(16) 0.0086(16)
C15 0.027(2) 0.028(2) 0.026(2) 0.0091(17) 0.0062(17) 0.0086(16)
C16 0.028(2) 0.029(2) 0.024(2) 0.0089(17) 0.0053(17) 0.0110(16)
Eu1 0.03024(13) 0.02891(13) 0.01138(12) 0.00499(9) 0.00820(8) 0.01399(8)
N1 0.055(2) 0.038(2) 0.0180(17) 0.0097(16) 0.0119(16) 0.0185(17)
N2 0.064(3) 0.042(2) 0.0202(18) 0.0101(17) 0.0165(18) 0.0199(19)
N3 0.055(2) 0.040(2) 0.0230(19) 0.0126(17) 0.0180(17) 0.0176(18)
N4 0.040(2) 0.0338(19) 0.0194(18) 0.0093(16) 0.0115(16) 0.0155(16)
N5 0.0268(17) 0.038(2) 0.0258(18) 0.0090(16) 0.0099(14) 0.0108(15)
N6 0.0330(19) 0.042(2) 0.0274(19) 0.0077(17) 0.0099(15) 0.0108(16)
N7 0.0340(19) 0.044(2) 0.028(2) 0.0068(17) 0.0120(15) 0.0152(16)
N8 0.0324(18) 0.047(2) 0.0273(19) 0.0092(17) 0.0121(15) 0.0193(17)
O7 0.0492(18) 0.0416(17) 0.0263(15) 0.0157(14) 0.0135(13) 0.0255(15)
O8 0.0493(17) 0.0420(17) 0.0124(13) 0.0007(13) 0.0083(12) 0.0219(14)
O9 0.0337(15) 0.0411(17) 0.0227(14) 0.0067(13) 0.0077(12) 0.0203(13)
O10 0.0466(17) 0.0441(18) 0.0231(15) 0.0077(14) 0.0112(13) 0.0251(14)
O1W 0.0347(18) 0.058(2) 0.0264(18) 0.0174(16) 0.0055(13) 0.0091(16)
O2W 0.065(2) 0.049(2) 0.064(3) 0.030(2) -0.007(2) 0.007(2)
O3W 0.0327(15) 0.0355(17) 0.0258(16) 0.0051(13) 0.0041(13) 0.0145(14)
O4W 0.055(2) 0.038(2) 0.081(3) 0.030(2) 0.044(2) 0.0241(18)
O5W 0.0399(18) 0.068(2) 0.0308(19) 0.0213(18) 0.0169(15) 0.0250(17)
O6W 0.070(2) 0.0403(19) 0.047(2) 0.0222(17) 0.0411(18) 0.0248(17)

loop_
_atom_type_symbol
_atom_type_description
_atom_type_scat_dispersion_real
_atom_type_scat_dispersion_imag
_atom_type_scat_source
C C 0.0033 0.0016 'International Tables Vol C Tables 4.2.6.8 and 6.1.1.4'
H H 0.0000 0.0000 'International Tables Vol C Tables 4.2.6.8 and 6.1.1.4'
Eu Eu -0.1578 3.6682 'International Tables Vol C Tables 4.2.6.8 and 6.1.1.4'
N N 0.0061 0.0033 'International Tables Vol C Tables 4.2.6.8 and 6.1.1.4'
O O 0.0106 0.0060 'International Tables Vol C Tables 4.2.6.8 and 6.1.1.4'

loop_
_geom_angle_atom_site_label_1
_geom_angle_atom_site_label_2
_geom_angle_atom_site_label_3
_geom_angle
_geom_angle_site_symmetry_1
_geom_angle_site_symmetry_3
O8 C1 O7 124.6(4) . .
O8 C1 C2 117.7(3) . .
O7 C1 C2 117.7(3) . .
C3 C2 C8 119.6(4) . .
C3 C2 C1 120.4(3) . .
C8 C2 C1 119.9(3) . .
C4 C3 C2 121.0(4) . .
C4 C3 H7 119(2) . .
C2 C3 H7 120(3) . .
C3 C4 C6 119.1(4) . .
C3 C4 C5 122.0(4) . .
C6 C4 C5 118.8(4) . .
N1 C5 N4 107.5(3) . .
N1 C5 C4 126.0(4) . .
N4 C5 C4 126.5(4) . .
C7 C6 C4 120.0(4) . .
C7 C6 H8 120(3) . .
C4 C6 H8 120(3) . .
C6 C7 C8 120.7(4) . .
C6 C7 H6 121(4) . .
C8 C7 H6 118(4) . .
C7 C8 C2 119.6(4) . .
C7 C8 H5 122(2) . .
C2 C8 H5 118(2) . .
O10 C9 O9 120.8(3) . .
O10 C9 C10 121.4(4) . .
O9 C9 C10 117.8(3) . .
C16 C10 C11 119.4(4) . .
C16 C10 C9 119.1(4) . .
C11 C10 C9 121.5(3) . .
C12 C11 C10 120.1(4) . .
C12 C11 H1 124(3) . .
C10 C11 H1 116(3) . .
C11 C12 C13 120.6(4) . .
C11 C12 H2 123(3) . .
C13 C12 H2 116(3) . .
C12 C13 C14 119.9(4) . .
C12 C13 H3 123(3) . .
C14 C13 H3 117(3) . .
C16 C14 C13 119.1(4) . .
C16 C14 C15 119.9(4) . .
C13 C14 C15 121.0(4) . .
N5 C15 N8 111.3(4) . .
N5 C15 C14 123.6(3) . .
N8 C15 C14 125.2(4) . .
C14 C16 C10 120.9(4) . .
C14 C16 H4 118(3) . .
C10 C16 H4 121(3) . .
O8 Eu1 O7 98.92(10) 2_667 .
O8 Eu1 O4W 93.95(14) 2_667 .
O7 Eu1 O4W 73.13(12) . .
O8 Eu1 O9 133.11(10) 2_667 .
O7 Eu1 O9 120.97(10) . .
O4W Eu1 O9 76.99(11) . .
O8 Eu1 O6W 86.55(12) 2_667 .
O7 Eu1 O6W 142.35(12) . .
O4W Eu1 O6W 144.04(13) . .
O9 Eu1 O6W 76.68(11) . .
O8 Eu1 O5W 76.49(12) 2_667 .
O7 Eu1 O5W 73.97(12) . .
O4W Eu1 O5W 143.73(13) . .
O9 Eu1 O5W 134.45(12) . .
O6W Eu1 O5W 71.20(13) . .
O8 Eu1 O3W 155.49(11) 2_667 .
O7 Eu1 O3W 75.73(11) . .
O4W Eu1 O3W 106.90(14) . .
O9 Eu1 O3W 66.07(10) . .
O6W Eu1 O3W 84.01(13) . .
O5W Eu1 O3W 79.06(11) . .
O8 Eu1 O10 82.00(10) 2_667 .
O7 Eu1 O10 145.07(11) . .
O4W Eu1 O10 71.98(12) . .
O9 Eu1 O10 51.29(9) . .
O6W Eu1 O10 72.50(12) . .
O5W Eu1 O10 138.53(11) . .
O3W Eu1 O10 116.26(10) . .
O8 Eu1 H4B 90.2(16) 2_667 .
O7 Eu1 H4B 64.0(15) . .
O4W Eu1 H4B 10.5(15) . .
O9 Eu1 H4B 86.7(16) . .
O6W Eu1 H4B 153.6(15) . .
O5W Eu1 H4B 133.2(15) . .
O3W Eu1 H4B 108.0(16) . .
O10 Eu1 H4B 81.1(15) . .
C5 N1 N2 106.5(3) . .
N3 N2 N1 110.5(3) . .
N2 N3 N4 106.7(3) . .
N3 N4 C5 108.8(4) . .
N3 N4 H9 116(4) . .
C5 N4 H9 136(4) . .
N6 N5 C15 104.8(3) . .
N7 N6 N5 110.2(3) . .
N6 N7 N8 109.0(3) . .
C15 N8 N7 104.7(3) . .
C1 O7 Eu1 153.4(3) . .
C1 O8 Eu1 148.6(3) . 2_667
C9 O9 Eu1 99.2(2) . .
C9 O10 Eu1 88.7(2) . .
H1A O1W H1B 118(7) . .
H2A O2W H2B 100(8) . .
Eu1 O3W H3A 121(4) . .
Eu1 O3W H3B 116(4) . .
H3A O3W H3B 109(5) . .
Eu1 O4W H4B 126(7) . .
Eu1 O4W H4A 124(4) . .
H4B O4W H4A 107(8) . .
Eu1 O5W H5A 119(4) . .
Eu1 O5W H5B 129(6) . .
H5A O5W H5B 109(7) . .
Eu1 O6W H6B 126(5) . .
Eu1 O6W H6A 118(5) . .
H6B O6W H6A 116(7) . .

loop_
_geom_bond_atom_site_label_1
_geom_bond_atom_site_label_2
_geom_bond_distance
_geom_bond_site_symmetry_2
C1 O8 1.249(5) .
C1 O7 1.258(5) .
C1 C2 1.503(5) .
C2 C3 1.383(5) .
C2 C8 1.389(6) .
C3 C4 1.383(5) .
C3 H7 0.93(4) .
C4 C6 1.393(6) .
C4 C5 1.464(5) .
C5 N1 1.320(5) .
C5 N4 1.335(5) .
C6 C7 1.378(6) .
C6 H8 0.98(5) .
C7 C8 1.385(6) .
C7 H6 0.83(6) .
C8 H5 0.97(4) .
C9 O10 1.250(5) .
C9 O9 1.269(5) .
C9 C10 1.502(5) .
C10 C16 1.383(5) .
C10 C11 1.396(6) .
C11 C12 1.368(6) .
C11 H1 0.89(4) .
C12 C13 1.384(6) .
C12 H2 0.94(5) .
C13 C14 1.401(6) .
C13 H3 0.88(5) .
C14 C16 1.381(5) .
C14 C15 1.469(6) .
C15 N5 1.333(5) .
C15 N8 1.335(5) .
C16 H4 0.95(5) .
Eu1 O8 2.289(3) 2_667
Eu1 O7 2.351(3) .
Eu1 O4W 2.358(4) .
Eu1 O9 2.403(3) .
Eu1 O6W 2.415(3) .
Eu1 O5W 2.448(3) .
Eu1 O3W 2.459(3) .
Eu1 O10 2.635(3) .
Eu1 H4B 2.77(7) .
N1 N2 1.342(5) .
N2 N3 1.287(5) .
N3 N4 1.333(5) .
N4 H9 0.79(5) .
N5 N6 1.331(5) .
N6 N7 1.304(5) .
N7 N8 1.348(5) .
O8 Eu1 2.289(3) 2_667
O1W H1A 0.66(6) .
O1W H1B 0.76(6) .
O2W H2A 0.72(7) .
O2W H2B 0.81(8) .
O3W H3A 0.83(5) .
O3W H3B 0.84(6) .
O4W H4B 0.63(7) .
O4W H4A 0.94(7) .
O5W H5A 0.86(6) .
O5W H5B 0.67(6) .
O6W H6B 0.79(6) .
O6W H6A 0.77(7) .
